data_7243889
loop_
_publ_author_name
'Tomar, Devendrasingh'
'Lodagekar, Anurag'
'Gunnam, Anilkumar'
'Allu, Suryanarayana'
'Chavan, Rahul B.'
'Tharkar, Minakshi'
'Ajithkumar, T. G.'
'Nangia, Ashwini K.'
'Shastri, Nalini R.'

_publ_section_title
;
 The effects of cis and trans butenedioic acid on the physicochemical
 behavior of lumefantrine
;
_journal_issue 1
_journal_name_full CrystEngComm
_journal_page_first 156
_journal_page_last 168
_journal_paper_doi 10.1039/D0CE01709D
_journal_volume 24
_journal_year 2022
_chemical_formula_moiety 'C30 H33 Cl3 N O, C2 H O2'
_chemical_formula_sum 'C32 H34 Cl3 N O3'
_chemical_formula_weight 586.95
_chemical_name_common 'Lumifantrine-Fumaric Acid 2:1 salt'
_chemical_name_systematic
'2-(dibutylamino)-1-[(9Z)-2,7-dichloro-9-[(4-chlorophenyl)methylidene]-9H-fluoren-4-yl]ethan-1-ol - (2E)-but-2-enedioic acid'
_space_group_crystal_system monoclinic
_space_group_IT_number 14
_space_group_name_Hall '-P 2ybc'
_space_group_name_H-M_alt 'P 1 21/c 1'
_atom_sites_solution_hydrogens mixed
_audit_creation_date 2021-09-04
_audit_creation_method
;
Olex2 1.3
(compiled 2020.11.12 svn.r5f609507 for OlexSys, GUI svn.r6272)
;
_audit_update_record
;
2021-10-04 deposited with the CCDC.	2021-10-12 downloaded from the CCDC.
;
_cell_angle_alpha 90
_cell_angle_beta 91.164(2)
_cell_angle_gamma 90
_cell_formula_units_Z 4
_cell_length_a 11.4556(3)
_cell_length_b 26.8887(7)
_cell_length_c 9.5696(3)
_cell_measurement_reflns_used 15902
_cell_measurement_temperature 103(5)
_cell_measurement_theta_max 26.9140
_cell_measurement_theta_min 2.2490
_cell_volume 2947.08(14)
_computing_cell_refinement 'CrysAlisPro 1.171.40.35a (Rigaku OD, 2018)'
_computing_data_collection 'CrysAlisPro 1.171.40.35a (Rigaku OD, 2018)'
_computing_data_reduction 'CrysAlisPro 1.171.40.35a (Rigaku OD, 2018)'
_computing_molecular_graphics 'Olex2 1.3 (Dolomanov et al., 2009)'
_computing_publication_material 'Olex2 1.3 (Dolomanov et al., 2009)'
_computing_structure_refinement 'SHELXL 2018/3 (Sheldrick, 2015)'
_computing_structure_solution 'ShelXT (Sheldrick, 2015)'
_diffrn_ambient_temperature 103
_diffrn_detector_area_resol_mean 10.0000
_diffrn_detector_type HyPix3000
_diffrn_measured_fraction_theta_full 0.999
_diffrn_measured_fraction_theta_max 0.996
_diffrn_measurement_details
;
List of Runs (angles in degrees, time in seconds):

  # Type    Start    End  Width  t~exp~   \w     \q     \k     \f   Frames
#--------------------------------------------------------------------------
  1  \w     -9.00  17.00   0.50    9.00    --   16.22 -30.00  30.00   52
  2  \w     -7.00  85.00   0.50    9.00    --   16.22  61.00  30.00  184
  3  \w     -7.00  83.00   0.50    9.00    --   16.22  45.00 120.00  180
  4  \w     40.00  89.00   0.50    9.00    --   16.22  77.00 150.00   98
  5  \w     -9.00  32.00   0.50    9.00    --   16.22  77.00 150.00   82
  6  \w    -32.00  -6.00   0.50    9.00    --  -14.97 109.00 -16.00   52
  7  \w    -15.00  10.00   0.50    9.00    --  -14.97 -61.00 -60.00   50
  8  \w    -34.00  11.00   0.50    9.00    --  -14.97 -94.00 -60.00   90
  9  \w      9.00  41.00   0.50    9.00    --   16.22-109.00-112.00   64
 10  \w    -44.00  10.00   0.50    9.00    --  -14.97 -45.00-180.00  108
 11  \w     51.00  89.00   0.50    9.00    --   16.22  30.00-150.00   76
 12  \w     -8.00  43.00   0.50    9.00    --   16.22  30.00-150.00  102
 13  \w    -63.00 -11.00   0.50    9.00    --  -14.97 125.00-180.00  104
 14  \w    -60.00 -19.00   0.50    9.00    --  -14.97 125.00 -90.00   82
 15  \w    -78.00 -51.00   0.50    9.00    --  -14.97 -61.00 -60.00   54
 16  \w    -73.00 -48.00   0.50    9.00    --  -14.97 -45.00-180.00   50
;
_diffrn_measurement_device 'four-circle diffractometer'
_diffrn_measurement_device_type 'XtaLAB Synergy, Single source at offset/far, HyPix3000'
_diffrn_measurement_method '\w scans'
_diffrn_radiation_type MoK\a
_diffrn_radiation_wavelength 0.71073
_diffrn_reflns_av_R_equivalents 0.0349
_diffrn_reflns_av_unetI/netI 0.0300
_diffrn_reflns_Laue_measured_fraction_full 0.999
_diffrn_reflns_Laue_measured_fraction_max 0.996
_diffrn_reflns_limit_h_max 14
_diffrn_reflns_limit_h_min -14
_diffrn_reflns_limit_k_max 33
_diffrn_reflns_limit_k_min -31
_diffrn_reflns_limit_l_max 11
_diffrn_reflns_limit_l_min -11
_diffrn_reflns_number 27047
_diffrn_reflns_point_group_measured_fraction_full 0.999
_diffrn_reflns_point_group_measured_fraction_max 0.996
_diffrn_reflns_theta_full 25.242
_diffrn_reflns_theta_max 26.371
_diffrn_reflns_theta_min 2.259
_exptl_absorpt_coefficient_mu 0.345
_exptl_absorpt_correction_T_max 1.00000
_exptl_absorpt_correction_T_min 0.40902
_exptl_absorpt_correction_type multi-scan
_exptl_absorpt_process_details
;
CrysAlisPro 1.171.40.35a (Rigaku Oxford Diffraction, 2018)
Empirical absorption correction using spherical harmonics,
 implemented in SCALE3 ABSPACK scaling algorithm.
;
_exptl_crystal_colour colourless
_exptl_crystal_colour_primary colourless
_exptl_crystal_density_diffrn 1.323
_exptl_crystal_description hexagonal
_exptl_crystal_F_000 1232
_exptl_crystal_size_max 0.2
_exptl_crystal_size_mid 0.15
_exptl_crystal_size_min 0.1
_refine_diff_density_max 0.470
_refine_diff_density_min -0.566
_refine_diff_density_rms 0.050
_refine_ls_extinction_method none
_refine_ls_goodness_of_fit_ref 1.023
_refine_ls_hydrogen_treatment mixed
_refine_ls_matrix_type full
_refine_ls_number_parameters 427
_refine_ls_number_reflns 6001
_refine_ls_number_restraints 6
_refine_ls_restrained_S_all 1.023
_refine_ls_R_factor_all 0.0692
_refine_ls_R_factor_gt 0.0554
_refine_ls_shift/su_max 0.001
_refine_ls_shift/su_mean 0.000
_refine_ls_structure_factor_coef Fsqd
_refine_ls_weighting_details 'w=1/[\s^2^(Fo^2^)+(0.0505P)^2^+2.9567P] where P=(Fo^2^+2Fc^2^)/3'
_refine_ls_weighting_scheme calc
_refine_ls_wR_factor_gt 0.1315
_refine_ls_wR_factor_ref 0.1389
_reflns_Friedel_coverage 0.000
_reflns_number_gt 4785
_reflns_number_total 6001
_reflns_threshold_expression 'I > 2\s(I)'
_cod_data_source_file d0ce01709d2.cif
_cod_data_source_block lmf-fa
_cod_depositor_comments 'Adding full bibliography for 7243889.cif.'
_cod_database_code 7243889
_shelx_shelxl_version_number 2018/3
_shelx_space_group_comment
;
The symmetry employed for this shelxl refinement is uniquely defined
by the following loop, which should always be used as a source of
symmetry information in preference to the above space-group names.
They are only intended as comments.
;
_shelx_estimated_absorpt_t_max 0.966
_shelx_estimated_absorpt_t_min 0.934
_olex2_refinement_description
;
1. Fixed Uiso
 At 1.2 times of:
  All C(H) groups, All C(H,H) groups, All N(H) groups
 At 1.5 times of:
  All C(H,H,H) groups, All O(H) groups
2. Restrained distances
 O4-C34 \\sim O2-C31
 with sigma of 0.02
 O5-C34 \\sim O3-C31
 with sigma of 0.02
 C34-C33 \\sim C31-C32
 with sigma of 0.02
 O5-C33 \\sim O3-C32
 with sigma of 0.04
 O4-O5 \\sim O2-O3
 with sigma of 0.04
 O4-C33 \\sim O2-C32
 with sigma of 0.04
3. Uiso/Uaniso restraints and constraints
Uanis(C30B) = Uanis(C21)
Uanis(C21B) = Uanis(C21A)
4. Others
 Sof(C29B)=Sof(H29C)=Sof(H29D)=Sof(C30B)=Sof(H30A)=Sof(H30B)=Sof(H30C)=
 Sof(O1B)=Sof(H1B)=Sof(C21B)=1-FVAR(1)
 Sof(C21A)=Sof(C29A)=Sof(H29A)=Sof(H29B)=Sof(C21)=Sof(H21B)=Sof(H21C)=
 Sof(H21D)=Sof(O1A)=Sof(H1A)=FVAR(1)
 Sof(O2)=Sof(O3)=Sof(C31)=Sof(C32)=Sof(H32)=1-FVAR(2)
 Sof(O4)=Sof(O5)=Sof(C34)=Sof(C33)=Sof(H33)=FVAR(2)
5.a Ternary CH refined with riding coordinates:
 N1(H1), C21A(H21A)
5.b Secondary CH2 refined with riding coordinates:
 C23(H23A,H23B), C24(H24A,H24B), C25(H25A,H25B), C27(H27A,H27B), C28(H28A,
 H28B), C29A(H29A,H29B), C29B(H29C,H29D)
5.c Aromatic/amide H refined with riding coordinates:
 C2(H2), C3(H3), C5(H5), C6(H6), C7(H7), C10(H10), C12(H12), C16(H16),
 C17(H17), C19(H19), C33(H33), C32(H32)
5.d Idealised Me refined as rotating group:
 C26(H26A,H26B,H26C), C21(H21B,H21C,H21D), C30B(H30A,H30B,H30C)
5.e Idealised tetrahedral OH refined as rotating group:
 O1A(H1A), O1B(H1B)
;
_olex2_submission_special_instructions 'No special instructions were received'
_oxdiff_exptl_absorpt_empirical_details
;
Empirical correction (ABSPACK) includes:
- Absorption correction using spherical harmonics
- Frame scaling
;

loop_
_space_group_symop_operation_xyz
'x, y, z'
'-x, y+1/2, -z+1/2'
'-x, -y, -z'
'x, -y-1/2, z-1/2'

loop_
_atom_site_label
_atom_site_type_symbol
_atom_site_fract_x
_atom_site_fract_y
_atom_site_fract_z
_atom_site_U_iso_or_equiv
_atom_site_adp_type
_atom_site_occupancy
_atom_site_site_symmetry_order
_atom_site_calc_flag
_atom_site_refinement_flags_posn
_atom_site_refinement_flags_adp
_atom_site_refinement_flags_occupancy
_atom_site_disorder_assembly
_atom_site_disorder_group
Cl1 Cl 1.16897(6) 0.80831(3) 1.17677(8) 0.0648(2) Uani 1 1 d . . . . .
Cl2 Cl 0.81029(7) 0.59879(3) 0.96218(8) 0.0594(2) Uani 1 1 d . . . . .
Cl3 Cl 0.39047(6) 0.87826(2) 0.43002(7) 0.04877(19) Uani 1 1 d . . . . .
N1 N 0.3616(2) 0.56977(8) 0.4597(2) 0.0483(6) Uani 1 1 d . . . . .
H1 H 0.415956 0.553281 0.393637 0.058 Uiso 1 1 calc R U . . .
C1 C 1.0490(2) 0.80793(12) 1.0613(3) 0.0476(7) Uani 1 1 d . . . . .
C2 C 0.9653(2) 0.84429(11) 1.0734(3) 0.0458(6) Uani 1 1 d . . . . .
H2 H 0.972365 0.869046 1.143910 0.055 Uiso 1 1 calc R U . . .
C3 C 0.8709(2) 0.84423(10) 0.9815(3) 0.0431(6) Uani 1 1 d . . . . .
H3 H 0.814475 0.870027 0.986809 0.052 Uiso 1 1 calc R U . . .
C4 C 0.8566(2) 0.80697(10) 0.8808(3) 0.0417(6) Uani 1 1 d . . . . .
C5 C 0.9447(2) 0.77158(11) 0.8692(3) 0.0479(7) Uani 1 1 d . . . . .
H5 H 0.938703 0.746878 0.798466 0.058 Uiso 1 1 calc R U . . .
C6 C 1.0410(2) 0.77184(12) 0.9593(3) 0.0521(7) Uani 1 1 d . . . . .
H6 H 1.100567 0.747508 0.950880 0.063 Uiso 1 1 calc R U . . .
C7 C 0.7526(2) 0.80862(10) 0.7883(3) 0.0413(6) Uani 1 1 d . . . . .
H7 H 0.727826 0.841086 0.762168 0.050 Uiso 1 1 calc R U . . .
C8 C 0.6870(2) 0.77145(10) 0.7346(2) 0.0381(5) Uani 1 1 d . . . . .
C9 C 0.6919(2) 0.71665(10) 0.7512(2) 0.0371(5) Uani 1 1 d . . . . .
C10 C 0.7521(2) 0.68739(10) 0.8484(3) 0.0412(6) Uani 1 1 d . . . . .
H10 H 0.800774 0.702001 0.918670 0.049 Uiso 1 1 calc R U . . .
C11 C 0.7389(2) 0.63622(11) 0.8395(3) 0.0430(6) Uani 1 1 d . . . . .
C12 C 0.6728(2) 0.61380(10) 0.7353(3) 0.0423(6) Uani 1 1 d . . . . .
H12 H 0.669962 0.578548 0.729426 0.051 Uiso 1 1 calc R U . . .
C13 C 0.6102(2) 0.64259(10) 0.6384(3) 0.0397(6) Uani 1 1 d . . . . .
C14 C 0.6150(2) 0.69430(9) 0.6516(2) 0.0364(5) Uani 1 1 d . . . . .
C15 C 0.5502(2) 0.73443(9) 0.5787(2) 0.0362(5) Uani 1 1 d . . . . .
C16 C 0.4592(2) 0.73398(10) 0.4799(3) 0.0416(6) Uani 1 1 d . . . . .
H16 H 0.430265 0.703317 0.444039 0.050 Uiso 1 1 calc R U . . .
C17 C 0.4112(2) 0.77843(10) 0.4345(3) 0.0430(6) Uani 1 1 d . . . . .
H17 H 0.349373 0.778423 0.366783 0.052 Uiso 1 1 calc R U . . .
C18 C 0.4532(2) 0.82277(9) 0.4875(3) 0.0396(6) Uani 1 1 d . . . . .
C19 C 0.5431(2) 0.82486(9) 0.5859(2) 0.0383(6) Uani 1 1 d . . . . .
H19 H 0.571393 0.855745 0.620903 0.046 Uiso 1 1 calc R U . . .
C20 C 0.5904(2) 0.78010(9) 0.6314(2) 0.0357(5) Uani 1 1 d . . . . .
C21A C 0.5517(3) 0.61703(17) 0.5199(5) 0.0366(10) Uani 0.832(4) 1 d . . P A 1
H21A H 0.533131 0.641646 0.444307 0.044 Uiso 1 1 calc R U . A 1
C22 C 0.4370(3) 0.59355(11) 0.5724(3) 0.0473(7) Uani 1 1 d . . . . .
C23 C 0.2875(3) 0.52934(10) 0.5196(3) 0.0514(7) Uani 1 1 d . . . . .
H23A H 0.339457 0.505329 0.568631 0.062 Uiso 1 1 calc R U . . .
H23B H 0.248412 0.511415 0.441330 0.062 Uiso 1 1 calc R U . . .
C24 C 0.1958(3) 0.54599(12) 0.6194(4) 0.0657(9) Uani 1 1 d . . . . .
H24A H 0.139305 0.568015 0.570020 0.079 Uiso 1 1 calc R U . . .
H24B H 0.232940 0.565205 0.696497 0.079 Uiso 1 1 calc R U . . .
C25 C 0.1319(3) 0.50164(14) 0.6788(5) 0.0788(11) Uani 1 1 d . . . . .
H25A H 0.095383 0.482577 0.601009 0.095 Uiso 1 1 calc R U . . .
H25B H 0.189221 0.479590 0.726779 0.095 Uiso 1 1 calc R U . . .
C26 C 0.0399(5) 0.51588(19) 0.7796(7) 0.136(2) Uani 1 1 d . . . . .
H26A H -0.018417 0.536975 0.732191 0.204 Uiso 1 1 calc R U . . .
H26B H 0.075592 0.534200 0.857953 0.204 Uiso 1 1 calc R U . . .
H26C H 0.001943 0.485827 0.814651 0.204 Uiso 1 1 calc R U . . .
C27 C 0.2985(3) 0.60927(11) 0.3779(3) 0.0608(8) Uani 1 1 d . . . . .
H27A H 0.357067 0.631295 0.335100 0.073 Uiso 1 1 calc R U . . .
H27B H 0.253043 0.629691 0.443520 0.073 Uiso 1 1 calc R U . . .
C28 C 0.2171(3) 0.59077(14) 0.2645(4) 0.0740(10) Uani 1 1 d . . . . .
H28A H 0.153437 0.570722 0.304461 0.089 Uiso 1 1 calc R U . A 1
H28B H 0.259617 0.570055 0.196819 0.089 Uiso 1 1 calc R U . A 1
C29A C 0.1666(4) 0.63927(18) 0.1913(5) 0.0686(12) Uani 0.832(4) 1 d . . P A 1
H29A H 0.128648 0.660559 0.261483 0.082 Uiso 0.832(4) 1 calc R U P A 1
H29B H 0.231040 0.658436 0.149821 0.082 Uiso 0.832(4) 1 calc R U P A 1
C21 C 0.0808(5) 0.6254(2) 0.0810(7) 0.124(3) Uani 0.832(4) 1 d . . P A 1
H21B H 0.118096 0.603539 0.013138 0.186 Uiso 0.832(4) 1 calc R U P A 1
H21C H 0.052252 0.655439 0.033670 0.186 Uiso 0.832(4) 1 calc R U P A 1
H21D H 0.015191 0.607903 0.123095 0.186 Uiso 0.832(4) 1 calc R U P A 1
C29B C 0.0967(12) 0.6148(6) 0.2085(15) 0.039(4) Uani 0.168(4) 1 d . . P A 2
H29C H 0.042833 0.620826 0.286330 0.047 Uiso 0.168(4) 1 calc R U P A 2
H29D H 0.057691 0.592871 0.138694 0.047 Uiso 0.168(4) 1 calc R U P A 2
C30B C 0.137(3) 0.6666(12) 0.138(4) 0.124(3) Uani 0.168(4) 1 d . . P A 2
H30A H 0.068820 0.683988 0.099280 0.186 Uiso 0.168(4) 1 calc R U P A 2
H30B H 0.192032 0.659623 0.063114 0.186 Uiso 0.168(4) 1 calc R U P A 2
H30C H 0.175696 0.687515 0.209147 0.186 Uiso 0.168(4) 1 calc R U P A 2
O4 O 0.5397(6) 0.4849(2) -0.2571(6) 0.0397(13) Uani 0.717(16) 1 d D . P B 1
O5 O 0.3950(6) 0.4322(2) -0.2076(5) 0.0470(12) Uani 0.717(16) 1 d D . P B 1
C34 C 0.4671(7) 0.4659(3) -0.1760(6) 0.0345(16) Uani 0.717(16) 1 d D . P B 1
C33 C 0.4622(4) 0.48461(18) -0.0274(6) 0.0374(16) Uani 0.717(16) 1 d D . P B 1
H33 H 0.400471 0.473235 0.029159 0.045 Uiso 0.717(16) 1 calc R U P B 1
O2 O 0.5552(18) 0.5565(5) 0.2026(12) 0.049(3) Uani 0.283(16) 1 d D . P B 2
O3 O 0.4155(16) 0.5068(5) 0.2864(15) 0.059(3) Uani 0.283(16) 1 d D . P B 2
C31 C 0.480(2) 0.5224(5) 0.1917(17) 0.038(4) Uani 0.283(16) 1 d D . P B 2
C32 C 0.4701(12) 0.4952(4) 0.0546(14) 0.038(4) Uani 0.283(16) 1 d D . P B 2
H32 H 0.415198 0.468800 0.048064 0.045 Uiso 0.283(16) 1 calc R U P B 2
O1A O 0.62690(19) 0.58064(8) 0.4688(2) 0.0422(6) Uani 0.832(4) 1 d . . P A 1
H1A H 0.608590 0.574190 0.385314 0.063 Uiso 0.832(4) 1 calc R U P A 1
O1B O 0.5367(13) 0.6237(5) 0.3916(11) 0.062(4) Uani 0.168(4) 1 d . . P A 2
H1B H 0.552945 0.598734 0.343091 0.092 Uiso 0.168(4) 1 calc R U P A 2
C21B C 0.518(2) 0.6090(11) 0.529(3) 0.0366(10) Uani 0.168(4) 1 d . . P A 2
H22A H 0.386(2) 0.6173(11) 0.611(3) 0.045(8) Uiso 1 1 d . . . . .
H22B H 0.461(3) 0.5667(12) 0.645(3) 0.058(9) Uiso 1 1 d . . . . .

loop_
_atom_site_aniso_label
_atom_site_aniso_U_11
_atom_site_aniso_U_22
_atom_site_aniso_U_33
_atom_site_aniso_U_23
_atom_site_aniso_U_13
_atom_site_aniso_U_12
Cl1 0.0444(4) 0.0887(6) 0.0607(5) 0.0190(4) -0.0144(3) -0.0158(4)
Cl2 0.0538(4) 0.0661(5) 0.0581(4) 0.0174(4) -0.0065(3) 0.0128(4)
Cl3 0.0598(4) 0.0391(3) 0.0472(4) 0.0099(3) -0.0032(3) 0.0009(3)
N1 0.0669(15) 0.0348(11) 0.0427(12) -0.0085(10) -0.0125(11) 0.0055(11)
C1 0.0318(13) 0.0678(19) 0.0429(14) 0.0097(13) -0.0038(11) -0.0124(13)
C2 0.0377(13) 0.0610(18) 0.0389(14) -0.0018(13) 0.0022(11) -0.0118(13)
C3 0.0353(13) 0.0506(15) 0.0436(14) -0.0029(12) 0.0041(11) -0.0068(11)
C4 0.0333(12) 0.0549(16) 0.0371(13) 0.0028(12) 0.0063(10) -0.0069(11)
C5 0.0384(14) 0.0576(17) 0.0481(15) -0.0068(13) 0.0058(11) -0.0024(12)
C6 0.0343(14) 0.0602(18) 0.0619(18) 0.0027(15) 0.0021(12) 0.0004(13)
C7 0.0374(13) 0.0477(15) 0.0389(13) 0.0002(12) 0.0023(10) -0.0035(11)
C8 0.0361(12) 0.0475(14) 0.0309(12) 0.0017(11) 0.0039(9) -0.0019(11)
C9 0.0326(12) 0.0467(14) 0.0324(12) 0.0005(11) 0.0058(9) 0.0016(10)
C10 0.0338(12) 0.0546(16) 0.0354(13) 0.0046(12) 0.0023(10) 0.0025(11)
C11 0.0362(13) 0.0526(16) 0.0404(14) 0.0094(12) 0.0040(11) 0.0109(12)
C12 0.0446(14) 0.0417(14) 0.0409(14) 0.0036(11) 0.0080(11) 0.0097(11)
C13 0.0410(13) 0.0428(14) 0.0355(13) -0.0013(11) 0.0077(10) 0.0066(11)
C14 0.0339(12) 0.0425(14) 0.0331(12) 0.0013(11) 0.0053(9) 0.0029(10)
C15 0.0354(12) 0.0410(13) 0.0323(12) 0.0023(10) 0.0033(10) 0.0007(10)
C16 0.0390(13) 0.0380(14) 0.0477(15) -0.0003(11) -0.0051(11) -0.0031(11)
C17 0.0404(14) 0.0435(14) 0.0449(14) 0.0046(12) -0.0074(11) -0.0019(11)
C18 0.0442(14) 0.0367(13) 0.0381(13) 0.0056(11) 0.0038(11) -0.0010(11)
C19 0.0432(14) 0.0390(13) 0.0328(12) 0.0013(10) 0.0051(10) -0.0055(11)
C20 0.0356(12) 0.0399(13) 0.0316(12) 0.0011(10) 0.0042(9) -0.0025(10)
C21A 0.040(3) 0.035(2) 0.0353(16) -0.0033(14) 0.0053(19) 0.0061(17)
C22 0.0605(18) 0.0425(16) 0.0388(14) -0.0109(13) -0.0009(13) -0.0089(14)
C23 0.0542(17) 0.0346(14) 0.0646(18) -0.0083(13) -0.0178(14) -0.0009(12)
C24 0.065(2) 0.0464(17) 0.085(2) -0.0089(17) 0.0002(18) -0.0037(15)
C25 0.069(2) 0.063(2) 0.105(3) -0.010(2) 0.002(2) -0.0128(18)
C26 0.136(5) 0.090(3) 0.186(6) -0.016(4) 0.080(4) -0.031(3)
C27 0.086(2) 0.0432(16) 0.0532(18) -0.0059(14) -0.0084(16) 0.0169(16)
C28 0.069(2) 0.083(3) 0.069(2) 0.0034(19) -0.0243(17) 0.0146(19)
C29A 0.058(3) 0.077(3) 0.070(3) 0.000(2) -0.010(2) 0.005(2)
C21 0.096(4) 0.114(5) 0.159(6) 0.056(4) -0.074(4) -0.032(3)
C29B 0.022(7) 0.065(11) 0.030(7) 0.010(7) -0.011(5) -0.005(7)
C30B 0.096(4) 0.114(5) 0.159(6) 0.056(4) -0.074(4) -0.032(3)
O4 0.046(3) 0.035(2) 0.038(3) -0.004(2) 0.006(2) -0.0019(18)
O5 0.060(3) 0.043(3) 0.0391(16) -0.0045(15) 0.0062(19) -0.011(2)
C34 0.041(4) 0.026(3) 0.037(3) -0.002(2) 0.001(2) 0.005(3)
C33 0.040(3) 0.034(2) 0.039(3) 0.001(2) 0.0023(19) 0.004(2)
O2 0.065(9) 0.042(7) 0.038(5) -0.007(5) 0.011(6) -0.026(7)
O3 0.078(9) 0.058(6) 0.041(6) -0.012(4) 0.019(6) -0.036(6)
C31 0.050(11) 0.021(6) 0.042(9) 0.008(7) 0.000(10) -0.002(7)
C32 0.051(8) 0.028(5) 0.034(8) -0.005(5) -0.010(6) 0.006(5)
O1A 0.0548(14) 0.0340(11) 0.0379(12) -0.0065(9) 0.0053(10) 0.0097(10)
O1B 0.090(10) 0.063(8) 0.032(6) -0.004(6) 0.004(6) 0.020(7)
C21B 0.040(3) 0.035(2) 0.0353(16) -0.0033(14) 0.0053(19) 0.0061(17)

loop_
_atom_type_symbol
_atom_type_description
_atom_type_scat_dispersion_real
_atom_type_scat_dispersion_imag
_atom_type_scat_source
C C 0.0033 0.0016 'International Tables Vol C Tables 4.2.6.8 and 6.1.1.4'
H H 0.0000 0.0000 'International Tables Vol C Tables 4.2.6.8 and 6.1.1.4'
Cl Cl 0.1484 0.1585 'International Tables Vol C Tables 4.2.6.8 and 6.1.1.4'
N N 0.0061 0.0033 'International Tables Vol C Tables 4.2.6.8 and 6.1.1.4'
O O 0.0106 0.0060 'International Tables Vol C Tables 4.2.6.8 and 6.1.1.4'

loop_
_geom_angle_atom_site_label_1
_geom_angle_atom_site_label_2
_geom_angle_atom_site_label_3
_geom_angle
_geom_angle_site_symmetry_1
_geom_angle_site_symmetry_3
_geom_angle_publ_flag
C22 N1 H1 106.5 . . ?
C23 N1 H1 106.5 . . ?
C23 N1 C22 110.7(2) . . ?
C27 N1 H1 106.5 . . ?
C27 N1 C22 109.7(2) . . ?
C27 N1 C23 116.3(2) . . ?
C2 C1 Cl1 118.9(2) . . ?
C2 C1 C6 121.5(3) . . ?
C6 C1 Cl1 119.5(2) . . ?
C1 C2 H2 120.5 . . ?
C1 C2 C3 119.0(3) . . ?
C3 C2 H2 120.5 . . ?
C2 C3 H3 119.4 . . ?
C2 C3 C4 121.3(3) . . ?
C4 C3 H3 119.4 . . ?
C3 C4 C7 118.4(2) . . ?
C5 C4 C3 118.0(2) . . ?
C5 C4 C7 123.5(2) . . ?
C4 C5 H5 119.5 . . ?
C6 C5 C4 121.0(3) . . ?
C6 C5 H5 119.5 . . ?
C1 C6 C5 119.0(3) . . ?
C1 C6 H6 120.5 . . ?
C5 C6 H6 120.5 . . ?
C4 C7 H7 114.9 . . ?
C8 C7 C4 130.3(3) . . ?
C8 C7 H7 114.9 . . ?
C7 C8 C9 132.7(2) . . ?
C7 C8 C20 122.7(2) . . ?
C9 C8 C20 104.6(2) . . ?
C10 C9 C8 130.6(2) . . ?
C10 C9 C14 120.2(2) . . ?
C14 C9 C8 109.1(2) . . ?
C9 C10 H10 121.0 . . ?
C11 C10 C9 117.9(2) . . ?
C11 C10 H10 121.0 . . ?
C10 C11 Cl2 118.9(2) . . ?
C12 C11 Cl2 118.6(2) . . ?
C12 C11 C10 122.4(2) . . ?
C11 C12 H12 119.8 . . ?
C11 C12 C13 120.4(2) . . ?
C13 C12 H12 119.8 . . ?
C12 C13 C14 118.2(2) . . ?
C12 C13 C21A 118.2(3) . . ?
C12 C13 C21B 114.4(11) . . ?
C14 C13 C21A 123.4(3) . . ?
C14 C13 C21B 126.7(11) . . ?
C9 C14 C15 107.9(2) . . ?
C13 C14 C9 120.4(2) . . ?
C13 C14 C15 131.8(2) . . ?
C16 C15 C14 132.5(2) . . ?
C16 C15 C20 119.2(2) . . ?
C20 C15 C14 108.2(2) . . ?
C15 C16 H16 120.2 . . ?
C17 C16 C15 119.6(2) . . ?
C17 C16 H16 120.2 . . ?
C16 C17 H17 120.0 . . ?
C18 C17 C16 119.9(2) . . ?
C18 C17 H17 120.0 . . ?
C17 C18 Cl3 119.1(2) . . ?
C17 C18 C19 122.4(2) . . ?
C19 C18 Cl3 118.5(2) . . ?
C18 C19 H19 121.3 . . ?
C18 C19 C20 117.4(2) . . ?
C20 C19 H19 121.3 . . ?
C15 C20 C8 109.7(2) . . ?
C19 C20 C8 128.7(2) . . ?
C19 C20 C15 121.6(2) . . ?
C13 C21A H21A 109.5 . . ?
C13 C21A C22 108.3(3) . . ?
C22 C21A H21A 109.5 . . ?
O1A C21A C13 108.8(3) . . ?
O1A C21A H21A 109.5 . . ?
O1A C21A C22 111.1(3) . . ?
N1 C22 C21A 114.6(3) . . ?
N1 C22 H22A 102.3(17) . . ?
N1 C22 H22B 109.0(17) . . ?
C21A C22 H22A 112.8(17) . . ?
C21A C22 H22B 106.3(17) . . ?
C21B C22 N1 111.2(16) . . ?
C21B C22 H22A 115(2) . . ?
C21B C22 H22B 107(2) . . ?
H22A C22 H22B 112(2) . . ?
N1 C23 H23A 108.3 . . ?
N1 C23 H23B 108.3 . . ?
N1 C23 C24 115.8(2) . . ?
H23A C23 H23B 107.4 . . ?
C24 C23 H23A 108.3 . . ?
C24 C23 H23B 108.3 . . ?
C23 C24 H24A 109.5 . . ?
C23 C24 H24B 109.5 . . ?
C23 C24 C25 110.7(3) . . ?
H24A C24 H24B 108.1 . . ?
C25 C24 H24A 109.5 . . ?
C25 C24 H24B 109.5 . . ?
C24 C25 H25A 108.9 . . ?
C24 C25 H25B 108.9 . . ?
H25A C25 H25B 107.8 . . ?
C26 C25 C24 113.1(3) . . ?
C26 C25 H25A 108.9 . . ?
C26 C25 H25B 108.9 . . ?
C25 C26 H26A 109.5 . . ?
C25 C26 H26B 109.5 . . ?
C25 C26 H26C 109.5 . . ?
H26A C26 H26B 109.5 . . ?
H26A C26 H26C 109.5 . . ?
H26B C26 H26C 109.5 . . ?
N1 C27 H27A 108.4 . . ?
N1 C27 H27B 108.4 . . ?
N1 C27 C28 115.4(3) . . ?
H27A C27 H27B 107.5 . . ?
C28 C27 H27A 108.4 . . ?
C28 C27 H27B 108.4 . . ?
C27 C28 H28A 110.7 . . ?
C27 C28 H28B 110.7 . . ?
C27 C28 C29A 105.2(3) . . ?
C27 C28 C29B 128.7(7) . . ?
H28A C28 H28B 108.8 . . ?
C29A C28 H28A 110.7 . . ?
C29A C28 H28B 110.7 . . ?
C28 C29A H29A 109.7 . . ?
C28 C29A H29B 109.7 . . ?
H29A C29A H29B 108.2 . . ?
C21 C29A C28 109.9(4) . . ?
C21 C29A H29A 109.7 . . ?
C21 C29A H29B 109.7 . . ?
C29A C21 H21B 109.5 . . ?
C29A C21 H21C 109.5 . . ?
C29A C21 H21D 109.5 . . ?
H21B C21 H21C 109.5 . . ?
H21B C21 H21D 109.5 . . ?
H21C C21 H21D 109.5 . . ?
C28 C29B H29C 111.1 . . ?
C28 C29B H29D 111.1 . . ?
C28 C29B C30B 103.4(14) . . ?
H29C C29B H29D 109.0 . . ?
C30B C29B H29C 111.1 . . ?
C30B C29B H29D 111.1 . . ?
C29B C30B H30A 109.5 . . ?
C29B C30B H30B 109.5 . . ?
C29B C30B H30C 109.5 . . ?
H30A C30B H30B 109.5 . . ?
H30A C30B H30C 109.5 . . ?
H30B C30B H30C 109.5 . . ?
O4 C34 O5 125.6(5) . . ?
O4 C34 C33 119.0(5) . . ?
O5 C34 C33 115.4(5) . . ?
C34 C33 H33 118.2 . . ?
C33 C33 C34 123.7(7) 3_665 . ?
C33 C33 H33 118.2 3_665 . ?
O2 C31 C32 117.7(14) . . ?
O3 C31 O2 126.6(13) . . ?
O3 C31 C32 115.6(12) . . ?
C31 C32 H32 117.3 . . ?
C32 C32 C31 125.4(17) 3_665 . ?
C32 C32 H32 117.3 3_665 . ?
C21A O1A H1A 109.5 . . ?
C21B O1B H1B 109.5 . . ?
C22 C21B C13 118(2) . . ?
C22 C21B O1B 128(3) . . ?
O1B C21B C13 108.5(17) . . ?

loop_
_geom_bond_atom_site_label_1
_geom_bond_atom_site_label_2
_geom_bond_distance
_geom_bond_site_symmetry_2
_geom_bond_publ_flag
Cl1 C1 1.746(3) . ?
Cl2 C11 1.738(3) . ?
Cl3 C18 1.740(3) . ?
N1 H1 1.0000 . ?
N1 C22 1.510(3) . ?
N1 C23 1.500(4) . ?
N1 C27 1.497(4) . ?
C1 C2 1.376(4) . ?
C1 C6 1.378(4) . ?
C2 H2 0.9500 . ?
C2 C3 1.380(4) . ?
C3 H3 0.9500 . ?
C3 C4 1.397(4) . ?
C4 C5 1.393(4) . ?
C4 C7 1.471(4) . ?
C5 H5 0.9500 . ?
C5 C6 1.386(4) . ?
C6 H6 0.9500 . ?
C7 H7 0.9500 . ?
C7 C8 1.346(4) . ?
C8 C9 1.483(4) . ?
C8 C20 1.487(3) . ?
C9 C10 1.391(3) . ?
C9 C14 1.418(3) . ?
C10 H10 0.9500 . ?
C10 C11 1.387(4) . ?
C11 C12 1.378(4) . ?
C12 H12 0.9500 . ?
C12 C13 1.396(4) . ?
C13 C14 1.397(4) . ?
C13 C21A 1.475(5) . ?
C13 C21B 1.73(3) . ?
C14 C15 1.477(3) . ?
C15 C16 1.393(3) . ?
C15 C20 1.402(3) . ?
C16 H16 0.9500 . ?
C16 C17 1.382(4) . ?
C17 H17 0.9500 . ?
C17 C18 1.378(4) . ?
C18 C19 1.383(4) . ?
C19 H19 0.9500 . ?
C19 C20 1.386(3) . ?
C21A H21A 1.0000 . ?
C21A C22 1.551(4) . ?
C21A O1A 1.398(5) . ?
C22 C21B 1.10(2) . ?
C22 H22A 0.95(3) . ?
C22 H22B 1.03(3) . ?
C23 H23A 0.9900 . ?
C23 H23B 0.9900 . ?
C23 C24 1.502(4) . ?
C24 H24A 0.9900 . ?
C24 H24B 0.9900 . ?
C24 C25 1.516(5) . ?
C25 H25A 0.9900 . ?
C25 H25B 0.9900 . ?
C25 C26 1.493(6) . ?
C26 H26A 0.9800 . ?
C26 H26B 0.9800 . ?
C26 H26C 0.9800 . ?
C27 H27A 0.9900 . ?
C27 H27B 0.9900 . ?
C27 C28 1.500(5) . ?
C28 H28A 0.9900 . ?
C28 H28B 0.9900 . ?
C28 C29A 1.585(6) . ?
C28 C29B 1.605(14) . ?
C29A H29A 0.9900 . ?
C29A H29B 0.9900 . ?
C29A C21 1.475(6) . ?
C21 H21B 0.9800 . ?
C21 H21C 0.9800 . ?
C21 H21D 0.9800 . ?
C29B H29C 0.9900 . ?
C29B H29D 0.9900 . ?
C29B C30B 1.62(3) . ?
C30B H30A 0.9800 . ?
C30B H30B 0.9800 . ?
C30B H30C 0.9800 . ?
O4 C34 1.256(6) . ?
O5 C34 1.260(6) . ?
C34 C33 1.510(7) . ?
C33 C33 1.301(12) 3_665 ?
C33 H33 0.9500 . ?
O2 C31 1.260(13) . ?
O3 C31 1.254(13) . ?
C31 C32 1.505(14) . ?
C32 C32 1.29(3) 3_665 ?
C32 H32 0.9500 . ?
O1A H1A 0.8400 . ?
O1B H1B 0.8400 . ?
O1B C21B 1.39(3) . ?

loop_
_geom_torsion_atom_site_label_1
_geom_torsion_atom_site_label_2
_geom_torsion_atom_site_label_3
_geom_torsion_atom_site_label_4
_geom_torsion
_geom_torsion_site_symmetry_1
_geom_torsion_site_symmetry_2
_geom_torsion_site_symmetry_3
_geom_torsion_site_symmetry_4
_geom_torsion_publ_flag
Cl1 C1 C2 C3 179.5(2) . . . . ?
Cl1 C1 C6 C5 179.3(2) . . . . ?
Cl2 C11 C12 C13 177.25(19) . . . . ?
Cl3 C18 C19 C20 179.09(18) . . . . ?
N1 C22 C21B C13 174.4(14) . . . . ?
N1 C22 C21B O1B 24(3) . . . . ?
N1 C23 C24 C25 -176.7(3) . . . . ?
N1 C27 C28 C29A -177.7(3) . . . . ?
N1 C27 C28 C29B 147.4(8) . . . . ?
C1 C2 C3 C4 2.6(4) . . . . ?
C2 C1 C6 C5 -1.6(4) . . . . ?
C2 C3 C4 C5 -4.3(4) . . . . ?
C2 C3 C4 C7 178.7(2) . . . . ?
C3 C4 C5 C6 3.1(4) . . . . ?
C3 C4 C7 C8 -144.2(3) . . . . ?
C4 C5 C6 C1 -0.2(4) . . . . ?
C4 C7 C8 C9 2.2(5) . . . . ?
C4 C7 C8 C20 -174.2(2) . . . . ?
C5 C4 C7 C8 39.0(4) . . . . ?
C6 C1 C2 C3 0.4(4) . . . . ?
C7 C4 C5 C6 179.9(3) . . . . ?
C7 C8 C9 C10 14.2(5) . . . . ?
C7 C8 C9 C14 -169.6(3) . . . . ?
C7 C8 C20 C15 170.9(2) . . . . ?
C7 C8 C20 C19 -7.9(4) . . . . ?
C8 C9 C10 C11 179.2(2) . . . . ?
C8 C9 C14 C13 175.0(2) . . . . ?
C8 C9 C14 C15 -5.7(3) . . . . ?
C9 C8 C20 C15 -6.3(3) . . . . ?
C9 C8 C20 C19 174.8(2) . . . . ?
C9 C10 C11 Cl2 -178.44(18) . . . . ?
C9 C10 C11 C12 2.8(4) . . . . ?
C9 C14 C15 C16 -174.7(3) . . . . ?
C9 C14 C15 C20 1.6(3) . . . . ?
C10 C9 C14 C13 -8.2(4) . . . . ?
C10 C9 C14 C15 171.0(2) . . . . ?
C10 C11 C12 C13 -3.9(4) . . . . ?
C11 C12 C13 C14 -1.0(4) . . . . ?
C11 C12 C13 C21A 173.2(2) . . . . ?
C11 C12 C13 C21B -172.2(10) . . . . ?
C12 C13 C14 C9 7.0(4) . . . . ?
C12 C13 C14 C15 -172.1(2) . . . . ?
C12 C13 C21A C22 78.8(4) . . . . ?
C12 C13 C21A O1A -42.1(4) . . . . ?
C12 C13 C21B C22 73(3) . . . . ?
C12 C13 C21B O1B -131.0(15) . . . . ?
C13 C14 C15 C16 4.5(5) . . . . ?
C13 C14 C15 C20 -179.2(2) . . . . ?
C13 C21A C22 N1 174.8(3) . . . . ?
C14 C9 C10 C11 3.3(3) . . . . ?
C14 C13 C21A C22 -107.2(3) . . . . ?
C14 C13 C21A O1A 131.9(3) . . . . ?
C14 C13 C21B C22 -97(2) . . . . ?
C14 C13 C21B O1B 59(2) . . . . ?
C14 C15 C16 C17 176.8(3) . . . . ?
C14 C15 C20 C8 3.1(3) . . . . ?
C14 C15 C20 C19 -178.0(2) . . . . ?
C15 C16 C17 C18 -0.3(4) . . . . ?
C16 C15 C20 C8 180.0(2) . . . . ?
C16 C15 C20 C19 -1.1(4) . . . . ?
C16 C17 C18 Cl3 -179.4(2) . . . . ?
C16 C17 C18 C19 0.2(4) . . . . ?
C17 C18 C19 C20 -0.5(4) . . . . ?
C18 C19 C20 C8 179.6(2) . . . . ?
C18 C19 C20 C15 0.9(4) . . . . ?
C20 C8 C9 C10 -168.9(2) . . . . ?
C20 C8 C9 C14 7.3(3) . . . . ?
C20 C15 C16 C17 0.8(4) . . . . ?
C21A C13 C14 C9 -167.0(2) . . . . ?
C21A C13 C14 C15 14.0(4) . . . . ?
C22 N1 C23 C24 66.4(3) . . . . ?
C22 N1 C27 C28 -178.2(3) . . . . ?
C23 N1 C22 C21A 153.5(3) . . . . ?
C23 N1 C22 C21B 152.5(17) . . . . ?
C23 N1 C27 C28 -51.7(4) . . . . ?
C23 C24 C25 C26 179.7(4) . . . . ?
C27 N1 C22 C21A -76.8(4) . . . . ?
C27 N1 C22 C21B -77.8(18) . . . . ?
C27 N1 C23 C24 -59.6(3) . . . . ?
C27 C28 C29A C21 -177.5(4) . . . . ?
C27 C28 C29B C30B 66.0(18) . . . . ?
O4 C34 C33 C33 -8.1(8) . . . 3_665 ?
O5 C34 C33 C33 172.4(5) . . . 3_665 ?
O2 C31 C32 C32 -2(2) . . . 3_665 ?
O3 C31 C32 C32 -178.7(15) . . . 3_665 ?
O1A C21A C22 N1 -65.7(4) . . . . ?
C21B C13 C14 C9 177.0(11) . . . . ?
C21B C13 C14 C15 -2.1(12) . . . . ?
